data_2235885
loop_
_publ_author_name
'Cukrowski, Ignacy'
'Adeyinka, Adedapo S.'
'Liles, David C.'

_publ_section_title
;
 2,2'-(Piperazine-1,4-diyl)diethanaminium bis(2-hydroxybenzoate)
;
_journal_coeditor_code JJ2133
_journal_issue 8
_journal_name_full 'Acta Crystallographica Section E'
_journal_page_first o2388
_journal_paper_doi 10.1107/S1600536812030103
_journal_volume 68
_journal_year 2012
_chemical_formula_iupac 'C8 H22 N4 2+, 2C7 H5 O3 -'
_chemical_formula_moiety 'C8 H22 N4 2+, 2(C7 H5 O3 -)'
_chemical_formula_sum 'C22 H32 N4 O6'
_chemical_formula_weight 448.52
_chemical_name_systematic
;
2,2'-(Piperazine-1,4-diyl)diethanaminium bis(2-hydroxybenzoate)
;
_space_group_IT_number 14
_symmetry_cell_setting monoclinic
_symmetry_space_group_name_Hall '-P 2ybc'
_symmetry_space_group_name_H-M 'P 1 21/c 1'
_atom_sites_solution_hydrogens difmap
_atom_sites_solution_primary direct
_atom_sites_solution_secondary difmap
_audit_creation_method SHELXL-97
_cell_angle_alpha 90.00
_cell_angle_beta 104.207(2)
_cell_angle_gamma 90.00
_cell_formula_units_Z 2
_cell_length_a 11.5374(4)
_cell_length_b 6.4759(2)
_cell_length_c 15.5264(6)
_cell_measurement_reflns_used 26933
_cell_measurement_temperature 180(2)
_cell_measurement_theta_max 30.03
_cell_measurement_theta_min 1.00
_cell_volume 1124.58(7)
_computing_cell_refinement '<i>SCALEPACK</i> (Otwinowski & Minor, 1997)'
_computing_data_collection '<i>COLLECT</i> (Nonius, 1998)'
_computing_data_reduction
;
<i>DENZO</i> (Otwinowski & Minor, 1997), <i>SCALEPACK</i> and
<i>SORTAV</i>
(Blessing, 1995)
;
_computing_molecular_graphics
;
<i>ORTEP-3 for Windows</i> (Farrugia, 1997), <i>POV-RAY</i> (Cason,
2004) and
<i>Mercury</i> (Macrae <i>et al.</i>, 2008)
;
_computing_publication_material '<i>SHELXL97</i> (Sheldrick, 2008) and <i>PLATON</i> (Spek, 2009)'
_computing_structure_refinement '<i>SHELXL97</i> (Sheldrick, 2008)'
_computing_structure_solution '<i>SIR92</i> (Altomare <i>et al.</i>, 1994)'
_diffrn_ambient_temperature 180(2)
_diffrn_measured_fraction_theta_full 0.996
_diffrn_measured_fraction_theta_max 0.996
_diffrn_measurement_device_type 'Nonius KappaCCD'
_diffrn_measurement_method 'Thin slice \w and \f scans'
_diffrn_radiation_monochromator graphite
_diffrn_radiation_source 'fine-focus sealed tube'
_diffrn_radiation_type MoK\a
_diffrn_radiation_wavelength 0.71073
_diffrn_reflns_av_R_equivalents 0.0645
_diffrn_reflns_av_sigmaI/netI 0.0548
_diffrn_reflns_limit_h_max 16
_diffrn_reflns_limit_h_min -16
_diffrn_reflns_limit_k_max 9
_diffrn_reflns_limit_k_min -8
_diffrn_reflns_limit_l_max 21
_diffrn_reflns_limit_l_min -21
_diffrn_reflns_number 19655
_diffrn_reflns_theta_full 29.98
_diffrn_reflns_theta_max 29.98
_diffrn_reflns_theta_min 3.61
_exptl_absorpt_coefficient_mu 0.097
_exptl_absorpt_correction_T_max 0.995
_exptl_absorpt_correction_T_min 0.852
_exptl_absorpt_correction_type multi-scan
_exptl_absorpt_process_details '(SORTAV; Blessing, 1995)'
_exptl_crystal_colour yellow
_exptl_crystal_density_diffrn 1.325
_exptl_crystal_density_method 'not measured'
_exptl_crystal_description block
_exptl_crystal_F_000 480
_exptl_crystal_size_max 0.37
_exptl_crystal_size_mid 0.10
_exptl_crystal_size_min 0.05
_refine_diff_density_max 0.335
_refine_diff_density_min -0.276
_refine_ls_extinction_method none
_refine_ls_goodness_of_fit_ref 1.083
_refine_ls_hydrogen_treatment mixed
_refine_ls_matrix_type full
_refine_ls_number_parameters 157
_refine_ls_number_reflns 3261
_refine_ls_number_restraints 0
_refine_ls_restrained_S_all 1.083
_refine_ls_R_factor_all 0.0945
_refine_ls_R_factor_gt 0.0503
_refine_ls_shift/su_max 0.000
_refine_ls_shift/su_mean 0.000
_refine_ls_structure_factor_coef Fsqd
_refine_ls_weighting_details 'calc w=1/[\s^2^(Fo^2^)+(0.0714P)^2^+0.0149P] where P=(Fo^2^+2Fc^2^)/3'
_refine_ls_weighting_scheme calc
_refine_ls_wR_factor_gt 0.1306
_refine_ls_wR_factor_ref 0.1469
_reflns_number_gt 2013
_reflns_number_total 3261
_reflns_threshold_expression I>2\s(I)
_cod_data_source_file jj2133.cif
_cod_data_source_block I
_cod_original_sg_symbol_H-M 'P 21/c'
_cod_database_code 2235885
_cod_database_fobs_code 2235885

loop_
_symmetry_equiv_pos_as_xyz
'x, y, z'
'-x, y+1/2, -z+1/2'
'-x, -y, -z'
'x, -y-1/2, z-1/2'

loop_
_atom_site_type_symbol
_atom_site_label
_atom_site_fract_x
_atom_site_fract_y
_atom_site_fract_z
_atom_site_U_iso_or_equiv
_atom_site_adp_type
_atom_site_calc_flag
_atom_site_refinement_flags
_atom_site_occupancy
_atom_site_symmetry_multiplicity
N N1 0.39360(12) 0.1995(2) 0.71495(9) 0.0296(3) Uani d . 1 1
H H1A 0.4724(16) 0.215(2) 0.7117(11) 0.036 Uiso d . 1 1
H H1B 0.3890(14) 0.076(3) 0.7403(10) 0.036 Uiso d . 1 1
H H1C 0.3822(14) 0.299(3) 0.7516(11) 0.036 Uiso d . 1 1
C C2 0.30579(14) 0.2076(2) 0.62703(10) 0.0355(4) Uani d . 1 1
H H2A 0.2242 0.1866 0.6352 0.043 Uiso calc R 1 1
H H2B 0.3228 0.0945 0.5890 0.043 Uiso calc R 1 1
C C3 0.31138(13) 0.4123(2) 0.58149(11) 0.0328(4) Uani d . 1 1
H H3A 0.2467 0.4186 0.5262 0.039 Uiso calc R 1 1
H H3B 0.2985 0.5257 0.6209 0.039 Uiso calc R 1 1
N N4 0.42749(11) 0.44057(19) 0.55982(8) 0.0321(3) Uani d . 1 1
C C5 0.43393(14) 0.3166(2) 0.48157(11) 0.0350(4) Uani d . 1 1
H H5A 0.3691 0.3593 0.4302 0.042 Uiso calc R 1 1
H H5B 0.4219 0.1691 0.4937 0.042 Uiso calc R 1 1
C C6 0.44661(14) 0.6567(2) 0.54111(10) 0.0332(4) Uani d . 1 1
H H6A 0.4446 0.7419 0.5937 0.040 Uiso calc R 1 1
H H6B 0.3817 0.7044 0.4907 0.040 Uiso calc R 1 1
C C7 0.80219(12) 0.2749(2) 0.66915(9) 0.0261(3) Uani d . 1 1
C C8 0.84808(13) 0.4670(2) 0.70044(10) 0.0307(3) Uani d . 1 1
H H8 0.8129 0.5394 0.7408 0.037 Uiso calc R 1 1
C C9 0.94297(13) 0.5555(2) 0.67466(11) 0.0356(4) Uani d . 1 1
H H9 0.9731 0.6863 0.6973 0.043 Uiso calc R 1 1
C C10 0.99343(14) 0.4510(3) 0.61536(11) 0.0390(4) Uani d . 1 1
H H10 1.0584 0.5111 0.5968 0.047 Uiso calc R 1 1
C C11 0.95065(15) 0.2608(3) 0.58287(11) 0.0381(4) Uani d . 1 1
H H11 0.9861 0.1908 0.5420 0.046 Uiso calc R 1 1
C C12 0.85550(13) 0.1702(2) 0.60957(10) 0.0306(3) Uani d . 1 1
C C13 0.69936(13) 0.1830(2) 0.69894(9) 0.0273(3) Uani d . 1 1
O O14 0.64524(9) 0.28943(15) 0.74448(7) 0.0321(3) Uani d . 1 1
O O15 0.67079(11) -0.00229(16) 0.67621(7) 0.0393(3) Uani d . 1 1
O O16 0.81677(11) -0.01682(18) 0.57563(8) 0.0418(3) Uani d . 1 1
H H16 0.7652(17) -0.055(3) 0.5996(14) 0.050 Uiso d . 1 1

loop_
_atom_site_aniso_label
_atom_site_aniso_U_11
_atom_site_aniso_U_22
_atom_site_aniso_U_33
_atom_site_aniso_U_12
_atom_site_aniso_U_13
_atom_site_aniso_U_23
N1 0.0299(7) 0.0264(7) 0.0360(7) -0.0006(6) 0.0145(6) 0.0013(6)
C2 0.0369(8) 0.0391(9) 0.0326(8) -0.0098(7) 0.0124(7) -0.0004(7)
C3 0.0312(8) 0.0365(9) 0.0327(8) 0.0006(7) 0.0115(6) 0.0030(7)
N4 0.0301(7) 0.0310(7) 0.0359(7) -0.0020(5) 0.0091(5) 0.0064(6)
C5 0.0381(8) 0.0336(8) 0.0345(9) -0.0029(7) 0.0111(7) 0.0020(7)
C6 0.0362(8) 0.0299(8) 0.0339(8) 0.0013(7) 0.0094(7) 0.0017(7)
C7 0.0249(7) 0.0260(7) 0.0270(7) 0.0011(6) 0.0057(6) 0.0028(6)
C8 0.0265(7) 0.0302(8) 0.0359(8) 0.0007(6) 0.0084(6) -0.0030(7)
C9 0.0298(8) 0.0322(8) 0.0435(9) -0.0052(7) 0.0068(7) 0.0011(7)
C10 0.0289(8) 0.0464(10) 0.0434(9) -0.0028(7) 0.0123(7) 0.0066(8)
C11 0.0355(8) 0.0446(10) 0.0387(9) 0.0066(7) 0.0180(7) 0.0010(7)
C12 0.0332(8) 0.0278(7) 0.0309(8) 0.0021(6) 0.0076(6) 0.0013(6)
C13 0.0294(7) 0.0254(7) 0.0266(7) -0.0011(6) 0.0061(6) 0.0025(6)
O14 0.0321(6) 0.0299(6) 0.0379(6) 0.0002(4) 0.0154(5) -0.0010(5)
O15 0.0528(7) 0.0291(6) 0.0409(6) -0.0125(5) 0.0210(5) -0.0062(5)
O16 0.0532(8) 0.0314(6) 0.0466(7) -0.0046(5) 0.0234(6) -0.0111(5)

loop_
_atom_type_symbol
_atom_type_description
_atom_type_scat_dispersion_real
_atom_type_scat_dispersion_imag
_atom_type_scat_source
C C 0.0033 0.0016 'International Tables Vol C Tables 4.2.6.8 and 6.1.1.4'
H H 0.0000 0.0000 'International Tables Vol C Tables 4.2.6.8 and 6.1.1.4'
N N 0.0061 0.0033 'International Tables Vol C Tables 4.2.6.8 and 6.1.1.4'
O O 0.0106 0.0060 'International Tables Vol C Tables 4.2.6.8 and 6.1.1.4'

loop_
_geom_angle_atom_site_label_1
_geom_angle_atom_site_label_2
_geom_angle_atom_site_label_3
_geom_angle_site_symmetry_1
_geom_angle_site_symmetry_3
_geom_angle
C2 N1 H1A . . 113.7(10)
C2 N1 H1B . . 109.4(10)
H1A N1 H1B . . 106.6(14)
C2 N1 H1C . . 112.7(10)
H1A N1 H1C . . 104.7(15)
H1B N1 H1C . . 109.4(15)
N1 C2 C3 . . 111.24(13)
N1 C2 H2A . . 109.4
C3 C2 H2A . . 109.4
N1 C2 H2B . . 109.4
C3 C2 H2B . . 109.4
H2A C2 H2B . . 108.0
N4 C3 C2 . . 111.24(12)
N4 C3 H3A . . 109.4
C2 C3 H3A . . 109.4
N4 C3 H3B . . 109.4
C2 C3 H3B . . 109.4
H3A C3 H3B . . 108.0
C6 N4 C3 . . 110.87(12)
C6 N4 C5 . . 108.55(12)
C3 N4 C5 . . 110.73(11)
N4 C5 C6 . 3_666 111.26(12)
N4 C5 H5A . . 109.4
C6 C5 H5A 3_666 . 109.4
N4 C5 H5B . . 109.4
C6 C5 H5B 3_666 . 109.4
H5A C5 H5B . . 108.0
N4 C6 C5 . 3_666 110.31(13)
N4 C6 H6A . . 109.6
C5 C6 H6A 3_666 . 109.6
N4 C6 H6B . . 109.6
C5 C6 H6B 3_666 . 109.6
H6A C6 H6B . . 108.1
C8 C7 C12 . . 118.06(14)
C8 C7 C13 . . 120.61(13)
C12 C7 C13 . . 121.33(13)
C9 C8 C7 . . 122.09(14)
C9 C8 H8 . . 119.0
C7 C8 H8 . . 119.0
C8 C9 C10 . . 118.95(15)
C8 C9 H9 . . 120.5
C10 C9 H9 . . 120.5
C11 C10 C9 . . 120.74(15)
C11 C10 H10 . . 119.6
C9 C10 H10 . . 119.6
C10 C11 C12 . . 120.36(15)
C10 C11 H11 . . 119.8
C12 C11 H11 . . 119.8
O16 C12 C11 . . 118.04(14)
O16 C12 C7 . . 122.17(13)
C11 C12 C7 . . 119.79(14)
O14 C13 O15 . . 122.86(13)
O14 C13 C7 . . 119.76(13)
O15 C13 C7 . . 117.39(13)
C12 O16 H16 . . 107.4(14)

loop_
_geom_bond_atom_site_label_1
_geom_bond_atom_site_label_2
_geom_bond_site_symmetry_2
_geom_bond_distance
N1 C2 . 1.488(2)
N1 H1A . 0.929(17)
N1 H1B . 0.900(18)
N1 H1C . 0.892(18)
C2 C3 . 1.511(2)
C2 H2A . 0.9900
C2 H2B . 0.9900
C3 N4 . 1.4706(19)
C3 H3A . 0.9900
C3 H3B . 0.9900
N4 C6 . 1.4572(19)
N4 C5 . 1.473(2)
C5 C6 3_666 1.514(2)
C5 H5A . 0.9900
C5 H5B . 0.9900
C6 C5 3_666 1.514(2)
C6 H6A . 0.9900
C6 H6B . 0.9900
C7 C8 . 1.392(2)
C7 C12 . 1.404(2)
C7 C13 . 1.498(2)
C8 C9 . 1.379(2)
C8 H8 . 0.9500
C9 C10 . 1.381(2)
C9 H9 . 0.9500
C10 C11 . 1.376(2)
C10 H10 . 0.9500
C11 C12 . 1.394(2)
C11 H11 . 0.9500
C12 O16 . 1.3524(18)
C13 O14 . 1.2575(17)
C13 O15 . 1.2714(17)
O16 H16 . 0.81(2)

loop_
_geom_hbond_atom_site_label_D
_geom_hbond_atom_site_label_H
_geom_hbond_atom_site_label_A
_geom_hbond_site_symmetry_A
_geom_hbond_distance_DH
_geom_hbond_distance_HA
_geom_hbond_distance_DA
_geom_hbond_angle_DHA
N1 H1A O14 . 0.929(17) 1.992(18) 2.8853(17) 160.9(14)
N1 H1B O14 2_646 0.900(18) 1.923(19) 2.7909(17) 161.5(14)
N1 H1C O15 2_656 0.892(18) 1.902(19) 2.7843(17) 169.9(15)
O16 H16 O15 . 0.81(2) 1.83(2) 2.5641(16) 149.4(19)

loop_
_geom_torsion_atom_site_label_1
_geom_torsion_atom_site_label_2
_geom_torsion_atom_site_label_3
_geom_torsion_atom_site_label_4
_geom_torsion_site_symmetry_4
_geom_torsion
N1 C2 C3 N4 . 64.77(17)
C2 C3 N4 C6 . -162.96(13)
C2 C3 N4 C5 . 76.48(16)
C6 N4 C5 C6 3_666 58.44(17)
C3 N4 C5 C6 3_666 -179.64(12)
C3 N4 C6 C5 3_666 -179.69(12)
C5 N4 C6 C5 3_666 -57.85(17)
C12 C7 C8 C9 . 0.1(2)
C13 C7 C8 C9 . 179.72(13)
C7 C8 C9 C10 . 0.5(2)
C8 C9 C10 C11 . -0.5(2)
C9 C10 C11 C12 . -0.1(2)
C10 C11 C12 O16 . 179.96(14)
C10 C11 C12 C7 . 0.7(2)
C8 C7 C12 O16 . -179.88(13)
C13 C7 C12 O16 . 0.5(2)
C8 C7 C12 C11 . -0.7(2)
C13 C7 C12 C11 . 179.64(13)
C8 C7 C13 O14 . 8.1(2)
C12 C7 C13 O14 . -172.27(13)
C8 C7 C13 O15 . -172.00(13)
C12 C7 C13 O15 . 7.6(2)
